data_4070425
loop_
_publ_author_name
'Ahmad, S. Usman'
'Beckmann, Jens'

_publ_section_title
;
 Synthesis and Structure of Polynuclear Indoxanes and Thalloxanes
 Containing Bulkym-Terphenyl Substituents
;
_journal_issue 24
_journal_name_full Organometallics
_journal_page_first 6893
_journal_paper_doi 10.1021/om9007967
_journal_volume 28
_journal_year 2009
_chemical_formula_sum 'C72 H75 Cl2 In3 O4'
_chemical_formula_weight 1419.68
_chemical_name_systematic
;
 ?
;
_space_group_IT_number 2
_symmetry_cell_setting triclinic
_symmetry_space_group_name_Hall '-P 1'
_symmetry_space_group_name_H-M 'P -1'
_atom_sites_solution_hydrogens geom
_atom_sites_solution_primary direct
_atom_sites_solution_secondary difmap
_audit_creation_method SHELXL-97
_cell_angle_alpha 89.87(4)
_cell_angle_beta 105.87(4)
_cell_angle_gamma 90.73(5)
_cell_formula_units_Z 2
_cell_length_a 13.300(8)
_cell_length_b 16.108(9)
_cell_length_c 18.934(7)
_cell_measurement_temperature 150
_cell_volume 3901(4)
_computing_cell_refinement 'X-Area (Stoe, 2004)'
_computing_data_collection 'X-Area (Stoe, 2004)'
_computing_data_reduction 'X-Area (Stoe, 2004)'
_computing_molecular_graphics 'DIAMOND (Brandenburg, 2006)'
_computing_publication_material 'SHELXL97 (Sheldrick, 1997)'
_computing_structure_refinement 'SHELXL97 (Sheldrick, 1997)'
_computing_structure_solution 'SHELXS97 (Sheldrick, 1997)'
_diffrn_ambient_temperature 150
_diffrn_measured_fraction_theta_full 0.993
_diffrn_measured_fraction_theta_max 0.993
_diffrn_measurement_device_type 'CCD area detector'
_diffrn_measurement_method 'phi and omega scans'
_diffrn_radiation_monochromator graphite
_diffrn_radiation_source 'fine-focus sealed tube'
_diffrn_radiation_type MoK\a
_diffrn_radiation_wavelength 0.71073
_diffrn_reflns_av_R_equivalents 0.0925
_diffrn_reflns_av_sigmaI/netI 0.0912
_diffrn_reflns_limit_h_max 15
_diffrn_reflns_limit_h_min -13
_diffrn_reflns_limit_k_max 19
_diffrn_reflns_limit_k_min -19
_diffrn_reflns_limit_l_max 22
_diffrn_reflns_limit_l_min -22
_diffrn_reflns_number 28823
_diffrn_reflns_theta_full 25.25
_diffrn_reflns_theta_max 25.25
_diffrn_reflns_theta_min 1.69
_exptl_absorpt_coefficient_mu 0.987
_exptl_absorpt_correction_T_max 1.00
_exptl_absorpt_correction_T_min 0.62
_exptl_absorpt_correction_type multi-scan
_exptl_absorpt_process_details 'X-Area (Stoe, 2004)'
_exptl_crystal_colour colourless
_exptl_crystal_density_diffrn 1.208
_exptl_crystal_density_method 'not measured'
_exptl_crystal_description block
_exptl_crystal_F_000 1440
_exptl_crystal_size_max 0.50
_exptl_crystal_size_mid 0.50
_exptl_crystal_size_min 0.14
_refine_diff_density_max 1.916
_refine_diff_density_min -1.025
_refine_diff_density_rms 0.204
_refine_ls_extinction_method none
_refine_ls_goodness_of_fit_ref 1.040
_refine_ls_hydrogen_treatment mixed
_refine_ls_matrix_type full
_refine_ls_number_parameters 730
_refine_ls_number_reflns 14021
_refine_ls_number_restraints 0
_refine_ls_restrained_S_all 1.040
_refine_ls_R_factor_all 0.0862
_refine_ls_R_factor_gt 0.0581
_refine_ls_shift/su_max 0.001
_refine_ls_shift/su_mean 0.000
_refine_ls_structure_factor_coef Fsqd
_refine_ls_weighting_details 'calc w=1/[\s^2^(Fo^2^)+(0.1170P)^2^+0.0000P] where P=(Fo^2^+2Fc^2^)/3'
_refine_ls_weighting_scheme calc
_refine_ls_wR_factor_gt 0.1766
_refine_ls_wR_factor_ref 0.1943
_reflns_number_gt 9660
_reflns_number_total 14021
_reflns_threshold_expression >2sigma(I)
_cod_data_source_file om9007967_si_001.cif
_cod_data_source_block publication_text
_cod_depositor_comments
;
The following automatic conversions were performed:

'_symmetry_cell_setting' value 'Triclinic' changed to 'triclinic'
according to /home/saulius/struct/CIF-dictionaries/cif_core.dic
dictionary named 'cif_core.dic' version 2.4.2 from 2011-04-26.

Automatic conversion script
Id: cif_fix_values 1715 2011-07-08 13:25:40Z adriana 
;
_cod_original_cell_volume 3901(3)
_cod_original_sg_symbol_H-M P-1
_cod_database_code 4070425

loop_
_symmetry_equiv_pos_as_xyz
'x, y, z'
'-x, -y, -z'

loop_
_atom_site_label
_atom_site_type_symbol
_atom_site_fract_x
_atom_site_fract_y
_atom_site_fract_z
_atom_site_U_iso_or_equiv
_atom_site_adp_type
_atom_site_occupancy
_atom_site_symmetry_multiplicity
_atom_site_calc_flag
_atom_site_refinement_flags
C86 C 0.9614(11) 0.6608(7) 0.0948(7) 0.095(4) Uani 1 1 d .
H86A H 0.9390 0.6168 0.1215 0.142 Uiso 1 1 calc R
H86B H 0.9094 0.6693 0.0491 0.142 Uiso 1 1 calc R
H86C H 0.9708 0.7109 0.1233 0.142 Uiso 1 1 calc R
In1 In 1.27370(4) 0.78162(3) 0.33159(2) 0.03327(14) Uani 1 1 d .
In2 In 1.08751(4) 0.93055(3) 0.28827(3) 0.03996(15) Uani 1 1 d .
In3 In 1.23916(4) 0.57933(3) 0.27907(3) 0.04168(16) Uani 1 1 d .
Cl2 Cl 1.41927(16) 0.51794(14) 0.30864(11) 0.0596(6) Uani 1 1 d .
Cl1 Cl 1.16530(17) 1.05690(15) 0.35438(11) 0.0635(6) Uani 1 1 d .
O2 O 1.1368(4) 0.8271(3) 0.3567(3) 0.0455(12) Uani 1 1 d .
O1 O 1.2086(4) 0.8804(3) 0.2515(2) 0.0402(11) Uani 1 1 d .
O3 O 1.2549(4) 0.7004(3) 0.2396(2) 0.0455(12) Uani 1 1 d .
C33 C 1.4268(7) 0.9227(6) 0.1375(4) 0.059(2) Uani 1 1 d .
O4 O 1.2317(4) 0.6582(3) 0.3656(2) 0.0435(12) Uani 1 1 d .
C15 C 1.5026(5) 0.8507(4) 0.3653(3) 0.0373(15) Uani 1 1 d .
C20 C 1.3831(5) 0.7618(4) 0.5098(3) 0.0350(14) Uani 1 1 d .
C21 C 1.3866(6) 0.6772(4) 0.5277(4) 0.0413(16) Uani 1 1 d .
C10 C 1.4294(5) 0.8143(4) 0.3974(3) 0.0336(14) Uani 1 1 d .
C25 C 1.3114(6) 0.8133(5) 0.5306(4) 0.0443(17) Uani 1 1 d .
C11 C 1.4586(5) 0.7990(4) 0.4733(3) 0.0365(15) Uani 1 1 d .
C12 C 1.5568(6) 0.8210(5) 0.5145(4) 0.0428(17) Uani 1 1 d .
H12 H 1.5750 0.8125 0.5650 0.051 Uiso 1 1 calc R
C95 C 1.1000(6) 0.4809(4) 0.4014(4) 0.0423(16) Uani 1 1 d .
C55 C 0.8846(6) 0.9260(5) 0.3824(5) 0.0493(18) Uani 1 1 d .
C71 C 1.0660(7) 0.5042(5) 0.1503(4) 0.0490(19) Uani 1 1 d .
C98 C 1.0153(7) 0.5446(5) 0.3814(5) 0.056(2) Uani 1 1 d .
H98A H 0.9855 0.5449 0.3292 0.083 Uiso 1 1 calc R
H98B H 1.0443 0.5985 0.3973 0.083 Uiso 1 1 calc R
H98C H 0.9619 0.5311 0.4051 0.083 Uiso 1 1 calc R
C31 C 1.4396(6) 0.9555(5) 0.2654(4) 0.0505(19) Uani 1 1 d .
C14 C 1.6025(6) 0.8700(5) 0.4086(4) 0.0497(19) Uani 1 1 d .
H14 H 1.6518 0.8929 0.3873 0.060 Uiso 1 1 calc R
C81 C 1.0612(8) 0.6385(5) 0.0803(4) 0.060(2) Uani 1 1 d .
C70 C 1.1104(6) 0.4997(4) 0.2264(4) 0.0400(16) Uani 1 1 d .
C30 C 1.4743(5) 0.8747(5) 0.2855(4) 0.0429(17) Uani 1 1 d .
C26 C 1.4616(7) 0.6195(5) 0.5087(5) 0.056(2) Uani 1 1 d .
H26A H 1.4513 0.5647 0.5258 0.084 Uiso 1 1 calc R
H26B H 1.5318 0.6381 0.5317 0.084 Uiso 1 1 calc R
H26C H 1.4502 0.6184 0.4564 0.084 Uiso 1 1 calc R
C51 C 0.8790(6) 0.7842(5) 0.3384(5) 0.0508(19) Uani 1 1 d .
C92 C 1.2566(7) 0.3642(5) 0.4437(5) 0.055(2) Uani 1 1 d .
H92 H 1.3084 0.3246 0.4579 0.066 Uiso 1 1 calc R
C60 C 0.9920(6) 1.0314(5) 0.1372(4) 0.0491(19) Uani 1 1 d .
C91 C 1.2051(7) 0.3731(5) 0.3686(5) 0.0506(19) Uani 1 1 d .
C90 C 1.1271(6) 0.4321(4) 0.3480(4) 0.0408(16) Uani 1 1 d .
C50 C 0.8702(6) 0.8706(5) 0.3234(4) 0.0447(17) Uani 1 1 d .
C40 C 0.9302(6) 0.9392(5) 0.2235(4) 0.0428(17) Uani 1 1 d .
C24 C 1.2423(7) 0.7790(6) 0.5666(5) 0.059(2) Uani 1 1 d .
H24 H 1.1936 0.8129 0.5790 0.070 Uiso 1 1 calc R
C80 C 1.1114(7) 0.5636(5) 0.1045(4) 0.0486(19) Uani 1 1 d .
C61 C 1.0609(7) 0.9959(5) 0.1028(4) 0.054(2) Uani 1 1 d .
C93 C 1.2328(7) 0.4119(5) 0.4963(4) 0.052(2) Uani 1 1 d .
C45 C 0.9077(7) 0.9822(5) 0.1561(4) 0.0516(19) Uani 1 1 d .
C66 C 1.0532(8) 0.9066(6) 0.0802(5) 0.064(2) Uani 1 1 d .
H66A H 1.1076 0.8944 0.0575 0.096 Uiso 1 1 calc R
H66B H 0.9863 0.8960 0.0460 0.096 Uiso 1 1 calc R
H66C H 1.0607 0.8721 0.1227 0.096 Uiso 1 1 calc R
C72 C 0.9825(8) 0.4536(5) 0.1175(4) 0.060(2) Uani 1 1 d .
H72 H 0.9524 0.4561 0.0671 0.072 Uiso 1 1 calc R
C28 C 1.3083(7) 0.9063(5) 0.5167(5) 0.055(2) Uani 1 1 d .
H28A H 1.3594 0.9212 0.4914 0.082 Uiso 1 1 calc R
H28B H 1.3235 0.9353 0.5627 0.082 Uiso 1 1 calc R
H28C H 1.2400 0.9211 0.4872 0.082 Uiso 1 1 calc R
C94 C 1.1538(7) 0.4700(5) 0.4748(4) 0.053(2) Uani 1 1 d .
H94 H 1.1365 0.5022 0.5104 0.063 Uiso 1 1 calc R
C38 C 1.5250(8) 0.7320(6) 0.2544(5) 0.065(2) Uani 1 1 d .
H38A H 1.5271 0.7020 0.2111 0.098 Uiso 1 1 calc R
H38B H 1.4795 0.7036 0.2782 0.098 Uiso 1 1 calc R
H38C H 1.5941 0.7356 0.2873 0.098 Uiso 1 1 calc R
C54 C 0.9075(6) 0.8961(5) 0.4540(4) 0.0508(19) Uani 1 1 d .
H54 H 0.9163 0.9328 0.4931 0.061 Uiso 1 1 calc R
C52 C 0.9024(7) 0.7562(5) 0.4087(5) 0.054(2) Uani 1 1 d .
H52 H 0.9086 0.6995 0.4178 0.064 Uiso 1 1 calc R
C41 C 0.8477(6) 0.9044(5) 0.2481(4) 0.0488(18) Uani 1 1 d .
C32 C 1.4170(7) 0.9763(6) 0.1910(5) 0.061(2) Uani 1 1 d .
H32 H 1.3940 1.0297 0.1771 0.073 Uiso 1 1 calc R
C22 C 1.3175(7) 0.6456(5) 0.5646(4) 0.0519(19) Uani 1 1 d .
H22 H 1.3203 0.5894 0.5762 0.062 Uiso 1 1 calc R
C56 C 0.8628(10) 0.7230(6) 0.2745(5) 0.076(3) Uani 1 1 d .
H56A H 0.8462 0.7531 0.2290 0.114 Uiso 1 1 calc R
H56B H 0.8063 0.6855 0.2750 0.114 Uiso 1 1 calc R
H56C H 0.9256 0.6922 0.2794 0.114 Uiso 1 1 calc R
C13 C 1.6286(6) 0.8552(5) 0.4831(4) 0.0503(19) Uani 1 1 d .
H13 H 1.6953 0.8686 0.5120 0.060 Uiso 1 1 calc R
C85 C 1.2045(8) 0.5430(6) 0.0880(4) 0.061(2) Uani 1 1 d .
C83 C 1.2044(11) 0.6732(9) 0.0266(5) 0.088(4) Uani 1 1 d .
C75 C 1.0725(6) 0.4435(5) 0.2685(4) 0.0437(17) Uani 1 1 d .
C35 C 1.4849(6) 0.8178(5) 0.2334(4) 0.0479(18) Uani 1 1 d .
C57 C 0.9405(8) 0.7793(7) 0.5461(5) 0.071(3) Uani 1 1 d .
H57A H 0.9454 0.7199 0.5461 0.107 Uiso 1 1 calc R
H57B H 0.8852 0.7950 0.5668 0.107 Uiso 1 1 calc R
H57C H 1.0055 0.8028 0.5748 0.107 Uiso 1 1 calc R
C65 C 1.0014(8) 1.1165(6) 0.1560(5) 0.068(3) Uani 1 1 d .
C96 C 1.2340(9) 0.3173(6) 0.3129(6) 0.077(3) Uani 1 1 d .
H96A H 1.2894 0.2812 0.3376 0.116 Uiso 1 1 calc R
H96B H 1.2567 0.3508 0.2780 0.116 Uiso 1 1 calc R
H96C H 1.1741 0.2847 0.2877 0.116 Uiso 1 1 calc R
C73 C 0.9432(8) 0.3984(6) 0.1604(5) 0.069(3) Uani 1 1 d .
H73 H 0.8859 0.3648 0.1385 0.083 Uiso 1 1 calc R
C82 C 1.1101(11) 0.6933(6) 0.0420(5) 0.078(3) Uani 1 1 d .
H82 H 1.0794 0.7441 0.0265 0.094 Uiso 1 1 calc R
C43 C 0.7264(8) 0.9480(8) 0.1359(6) 0.086(3) Uani 1 1 d .
H43 H 0.6585 0.9501 0.1055 0.103 Uiso 1 1 calc R
C36 C 1.4307(8) 1.0190(6) 0.3226(5) 0.069(3) Uani 1 1 d .
H36A H 1.4493 0.9938 0.3703 0.103 Uiso 1 1 calc R
H36B H 1.3601 1.0383 0.3115 0.103 Uiso 1 1 calc R
H36C H 1.4770 1.0650 0.3220 0.103 Uiso 1 1 calc R
C58 C 0.8727(9) 1.0191(6) 0.3700(5) 0.066(2) Uani 1 1 d .
H58A H 0.8572 1.0307 0.3184 0.099 Uiso 1 1 calc R
H58B H 0.9366 1.0469 0.3953 0.099 Uiso 1 1 calc R
H58C H 0.8167 1.0385 0.3884 0.099 Uiso 1 1 calc R
C74 C 0.9882(7) 0.3931(5) 0.2350(5) 0.058(2) Uani 1 1 d .
H74 H 0.9617 0.3555 0.2629 0.070 Uiso 1 1 calc R
C63 C 1.1471(9) 1.1310(7) 0.1045(6) 0.077(3) Uani 1 1 d .
C42 C 0.7453(7) 0.9082(7) 0.2023(6) 0.071(3) Uani 1 1 d .
H42 H 0.6904 0.8839 0.2169 0.085 Uiso 1 1 calc R
C37 C 1.4053(9) 0.9461(8) 0.0587(5) 0.087(4) Uani 1 1 d .
H37A H 1.4171 0.8992 0.0310 0.130 Uiso 1 1 calc R
H37B H 1.4510 0.9910 0.0538 0.130 Uiso 1 1 calc R
H37C H 1.3339 0.9631 0.0406 0.130 Uiso 1 1 calc R
C64 C 1.0790(10) 1.1644(7) 0.1385(6) 0.081(3) Uani 1 1 d .
H64 H 1.0844 1.2206 0.1503 0.097 Uiso 1 1 calc R
C97 C 1.2930(9) 0.4013(7) 0.5758(5) 0.073(3) Uani 1 1 d .
H97A H 1.2669 0.4390 0.6056 0.110 Uiso 1 1 calc R
H97B H 1.3657 0.4129 0.5814 0.110 Uiso 1 1 calc R
H97C H 1.2846 0.3453 0.5909 0.110 Uiso 1 1 calc R
C23 C 1.2448(8) 0.6940(6) 0.5848(5) 0.060(2) Uani 1 1 d .
C88 C 1.2543(10) 0.4606(8) 0.1086(6) 0.091(4) Uani 1 1 d .
H88A H 1.2145 0.4290 0.1348 0.136 Uiso 1 1 calc R
H88B H 1.3243 0.4687 0.1393 0.136 Uiso 1 1 calc R
H88C H 1.2563 0.4311 0.0650 0.136 Uiso 1 1 calc R
C62 C 1.1383(8) 1.0450(6) 0.0869(5) 0.066(2) Uani 1 1 d .
H62 H 1.1850 1.0213 0.0643 0.080 Uiso 1 1 calc R
C44 C 0.8059(8) 0.9845(7) 0.1137(5) 0.071(3) Uani 1 1 d .
H44 H 0.7906 1.0117 0.0687 0.085 Uiso 1 1 calc R
C67 C 1.2287(14) 1.1882(11) 0.0890(10) 0.148(7) Uani 1 1 d .
H67A H 1.2716 1.1577 0.0651 0.222 Uiso 1 1 calc R
H67B H 1.2714 1.2108 0.1344 0.222 Uiso 1 1 calc R
H67C H 1.1951 1.2325 0.0577 0.222 Uiso 1 1 calc R
C87 C 1.2522(14) 0.7386(11) -0.0128(6) 0.147(8) Uani 1 1 d .
H87A H 1.2069 0.7855 -0.0240 0.220 Uiso 1 1 calc R
H87B H 1.2610 0.7156 -0.0574 0.220 Uiso 1 1 calc R
H87C H 1.3190 0.7559 0.0183 0.220 Uiso 1 1 calc R
C84 C 1.2469(9) 0.5993(8) 0.0502(5) 0.075(3) Uani 1 1 d .
H84 H 1.3093 0.5858 0.0401 0.090 Uiso 1 1 calc R
C34 C 1.4599(7) 0.8434(7) 0.1596(4) 0.061(2) Uani 1 1 d .
H34 H 1.4658 0.8053 0.1242 0.073 Uiso 1 1 calc R
C53 C 0.9173(6) 0.8114(5) 0.4671(5) 0.0518(19) Uani 1 1 d .
C27 C 1.1708(10) 0.6588(8) 0.6255(7) 0.094(4) Uani 1 1 d .
H27A H 1.1264 0.7020 0.6340 0.140 Uiso 1 1 calc R
H27B H 1.2103 0.6365 0.6716 0.140 Uiso 1 1 calc R
H27C H 1.1287 0.6155 0.5966 0.140 Uiso 1 1 calc R
C68 C 0.9326(11) 1.1542(6) 0.1993(6) 0.093(4) Uani 1 1 d .
H68A H 0.8836 1.1130 0.2067 0.139 Uiso 1 1 calc R
H68B H 0.8954 1.2002 0.1726 0.139 Uiso 1 1 calc R
H68C H 0.9754 1.1731 0.2461 0.139 Uiso 1 1 calc R

loop_
_atom_site_aniso_label
_atom_site_aniso_U_11
_atom_site_aniso_U_22
_atom_site_aniso_U_33
_atom_site_aniso_U_23
_atom_site_aniso_U_13
_atom_site_aniso_U_12
C86 0.120(11) 0.072(7) 0.091(8) 0.011(6) 0.028(7) 0.032(7)
In1 0.0272(2) 0.0363(3) 0.0322(2) 0.00370(18) 0.00142(18) -0.00275(19)
In2 0.0331(3) 0.0413(3) 0.0395(3) 0.0015(2) -0.0003(2) 0.0033(2)
In3 0.0426(3) 0.0375(3) 0.0410(3) 0.0010(2) 0.0051(2) -0.0051(2)
Cl2 0.0407(10) 0.0648(13) 0.0582(11) 0.0166(9) -0.0112(9) -0.0144(9)
Cl1 0.0511(12) 0.0721(14) 0.0524(11) -0.0319(10) -0.0116(9) 0.0039(10)
O2 0.035(3) 0.055(3) 0.047(3) 0.014(2) 0.012(2) 0.007(2)
O1 0.036(3) 0.046(3) 0.036(2) 0.009(2) 0.004(2) 0.000(2)
O3 0.057(3) 0.043(3) 0.035(2) 0.002(2) 0.010(2) -0.008(2)
C33 0.041(5) 0.088(7) 0.043(4) 0.022(4) 0.004(3) -0.007(4)
O4 0.049(3) 0.039(3) 0.040(2) 0.005(2) 0.008(2) -0.010(2)
C15 0.030(3) 0.043(4) 0.035(3) 0.007(3) 0.002(3) -0.001(3)
C20 0.031(3) 0.042(4) 0.026(3) 0.002(3) -0.002(3) -0.001(3)
C21 0.044(4) 0.041(4) 0.034(3) 0.004(3) 0.003(3) 0.002(3)
C10 0.029(3) 0.029(3) 0.037(3) 0.006(3) -0.001(3) -0.001(3)
C25 0.049(4) 0.043(4) 0.038(4) 0.005(3) 0.008(3) 0.003(3)
C11 0.036(4) 0.038(4) 0.032(3) 0.001(3) 0.003(3) 0.004(3)
C12 0.040(4) 0.045(4) 0.036(3) 0.000(3) -0.003(3) 0.001(3)
C95 0.043(4) 0.039(4) 0.045(4) 0.005(3) 0.012(3) -0.007(3)
C55 0.042(4) 0.044(4) 0.066(5) 0.003(4) 0.021(4) 0.001(3)
C71 0.056(5) 0.043(4) 0.043(4) -0.002(3) 0.006(3) -0.011(4)
C98 0.053(5) 0.056(5) 0.060(5) 0.005(4) 0.021(4) 0.007(4)
C31 0.045(4) 0.049(5) 0.051(4) 0.015(3) 0.003(3) -0.008(4)
C14 0.027(4) 0.064(5) 0.054(4) 0.009(4) 0.005(3) -0.010(3)
C81 0.091(7) 0.044(5) 0.045(4) 0.001(3) 0.018(4) -0.002(5)
C70 0.043(4) 0.040(4) 0.034(3) -0.005(3) 0.006(3) -0.006(3)
C30 0.025(3) 0.060(5) 0.040(4) 0.016(3) 0.004(3) -0.011(3)
C26 0.050(5) 0.049(5) 0.070(5) 0.009(4) 0.015(4) 0.011(4)
C51 0.044(4) 0.046(4) 0.063(5) -0.007(4) 0.016(4) -0.003(4)
C92 0.048(5) 0.047(5) 0.064(5) 0.017(4) 0.006(4) -0.002(4)
C60 0.049(5) 0.047(4) 0.041(4) 0.009(3) -0.004(3) 0.004(4)
C91 0.052(5) 0.039(4) 0.061(5) 0.004(3) 0.018(4) 0.003(4)
C90 0.041(4) 0.036(4) 0.044(4) 0.006(3) 0.010(3) -0.005(3)
C50 0.030(4) 0.048(4) 0.056(4) 0.001(3) 0.011(3) 0.001(3)
C40 0.036(4) 0.043(4) 0.043(4) -0.005(3) 0.001(3) 0.002(3)
C24 0.063(6) 0.055(5) 0.067(5) 0.007(4) 0.033(4) 0.009(4)
C80 0.059(5) 0.049(4) 0.031(3) -0.002(3) 0.001(3) -0.013(4)
C61 0.055(5) 0.055(5) 0.041(4) 0.011(3) -0.004(4) 0.002(4)
C93 0.055(5) 0.048(5) 0.047(4) 0.013(4) 0.004(4) -0.015(4)
C45 0.047(5) 0.048(4) 0.051(4) 0.003(3) -0.002(4) 0.009(4)
C66 0.071(6) 0.067(6) 0.049(5) 0.002(4) 0.007(4) 0.016(5)
C72 0.072(6) 0.058(5) 0.041(4) 0.000(4) 0.001(4) -0.016(5)
C28 0.071(6) 0.039(4) 0.057(5) 0.002(3) 0.024(4) 0.011(4)
C94 0.063(5) 0.052(5) 0.042(4) 0.001(3) 0.014(4) -0.016(4)
C38 0.066(6) 0.070(6) 0.063(5) -0.001(4) 0.022(5) 0.005(5)
C54 0.043(4) 0.059(5) 0.051(4) 0.001(4) 0.015(4) -0.004(4)
C52 0.051(5) 0.042(4) 0.069(5) 0.005(4) 0.018(4) 0.002(4)
C41 0.035(4) 0.052(5) 0.052(4) -0.002(3) 0.000(3) 0.000(3)
C32 0.052(5) 0.062(5) 0.058(5) 0.028(4) -0.004(4) -0.012(4)
C22 0.052(5) 0.044(4) 0.059(5) 0.015(4) 0.015(4) -0.005(4)
C56 0.099(8) 0.050(5) 0.075(6) -0.008(5) 0.017(6) -0.006(5)
C13 0.035(4) 0.061(5) 0.046(4) 0.006(4) -0.004(3) -0.008(4)
C85 0.064(6) 0.069(6) 0.047(4) -0.003(4) 0.010(4) -0.003(5)
C83 0.109(10) 0.113(10) 0.038(5) -0.010(5) 0.018(5) -0.069(8)
C75 0.046(4) 0.042(4) 0.040(4) 0.003(3) 0.008(3) -0.008(3)
C35 0.043(4) 0.060(5) 0.041(4) 0.005(3) 0.012(3) -0.003(4)
C57 0.070(6) 0.078(7) 0.062(5) 0.013(5) 0.013(5) -0.007(5)
C65 0.080(7) 0.053(5) 0.059(5) 0.013(4) 0.001(5) 0.009(5)
C96 0.092(8) 0.058(6) 0.083(7) -0.005(5) 0.025(6) 0.019(5)
C73 0.071(6) 0.065(6) 0.061(5) -0.001(4) 0.002(5) -0.030(5)
C82 0.131(11) 0.051(5) 0.042(5) 0.008(4) 0.006(5) -0.016(6)
C43 0.039(5) 0.127(10) 0.075(6) 0.014(6) -0.013(5) -0.001(6)
C36 0.072(6) 0.057(5) 0.067(6) 0.014(4) 0.001(5) 0.000(5)
C58 0.088(7) 0.051(5) 0.072(6) -0.001(4) 0.043(5) 0.009(5)
C74 0.066(6) 0.049(5) 0.056(5) 0.005(4) 0.011(4) -0.017(4)
C63 0.065(7) 0.082(8) 0.076(6) 0.027(6) 0.006(5) -0.016(6)
C42 0.035(5) 0.089(7) 0.083(6) 0.014(5) 0.007(4) 0.001(5)
C37 0.067(7) 0.126(10) 0.060(6) 0.042(6) 0.005(5) -0.005(6)
C64 0.095(9) 0.053(6) 0.080(7) 0.011(5) -0.002(6) -0.016(6)
C97 0.083(7) 0.073(6) 0.051(5) 0.017(4) -0.003(5) -0.011(5)
C23 0.067(6) 0.057(5) 0.065(5) 0.019(4) 0.034(5) 0.005(4)
C88 0.089(8) 0.107(9) 0.080(7) 0.000(6) 0.027(6) 0.034(7)
C62 0.064(6) 0.077(7) 0.055(5) 0.023(4) 0.011(4) 0.004(5)
C44 0.055(6) 0.091(7) 0.052(5) 0.013(5) -0.011(4) 0.004(5)
C67 0.126(13) 0.150(15) 0.168(15) 0.059(12) 0.043(11) -0.052(12)
C87 0.167(15) 0.185(16) 0.067(7) 0.039(8) 0.003(8) -0.116(14)
C84 0.065(6) 0.108(9) 0.049(5) 0.013(5) 0.013(4) -0.021(6)
C34 0.042(5) 0.095(7) 0.045(4) 0.004(4) 0.009(4) -0.005(5)
C53 0.037(4) 0.058(5) 0.061(5) 0.009(4) 0.014(4) 0.001(4)
C27 0.088(8) 0.090(8) 0.126(10) 0.045(7) 0.068(8) 0.015(7)
C68 0.140(12) 0.047(6) 0.093(8) 0.000(5) 0.037(8) 0.024(6)

loop_
_atom_type_symbol
_atom_type_description
_atom_type_scat_dispersion_real
_atom_type_scat_dispersion_imag
_atom_type_scat_source
C C 0.0033 0.0016 'International Tables Vol C Tables 4.2.6.8 and 6.1.1.4'
H H 0.0000 0.0000 'International Tables Vol C Tables 4.2.6.8 and 6.1.1.4'
In In -0.7276 1.3100 'International Tables Vol C Tables 4.2.6.8 and 6.1.1.4'
O O 0.0106 0.0060 'International Tables Vol C Tables 4.2.6.8 and 6.1.1.4'
Cl Cl 0.1484 0.1585 'International Tables Vol C Tables 4.2.6.8 and 6.1.1.4'

loop_
_geom_angle_atom_site_label_1
_geom_angle_atom_site_label_2
_geom_angle_atom_site_label_3
_geom_angle
O3 In1 O2 118.7(2)
O3 In1 C10 119.5(2)
O2 In1 C10 121.9(2)
O3 In1 O4 72.85(18)
O2 In1 O4 87.3(2)
C10 In1 O4 108.7(2)
O3 In1 O1 86.96(19)
O2 In1 O1 72.52(19)
C10 In1 O1 111.1(2)
O4 In1 O1 140.17(18)
O1 In2 O2 75.59(19)
O1 In2 C40 124.4(2)
O2 In2 C40 120.6(3)
O1 In2 Cl1 103.97(15)
O2 In2 Cl1 108.91(16)
C40 In2 Cl1 116.3(2)
O4 In3 O3 75.36(18)
O4 In3 C70 121.3(2)
O3 In3 C70 121.4(2)
O4 In3 Cl2 108.49(16)
O3 In3 Cl2 105.68(17)
C70 In3 Cl2 117.1(2)
In2 O2 In1 106.5(2)
In2 O1 In1 104.6(2)
In3 O3 In1 106.0(2)
C32 C33 C34 116.8(7)
C32 C33 C37 123.4(10)
C34 C33 C37 119.7(10)
In3 O4 In1 104.4(2)
C14 C15 C10 119.8(6)
C14 C15 C30 118.3(6)
C10 C15 C30 121.8(6)
C21 C20 C25 119.6(7)
C21 C20 C11 120.9(6)
C25 C20 C11 119.4(6)
C22 C21 C20 119.1(7)
C22 C21 C26 118.3(7)
C20 C21 C26 122.6(7)
C11 C10 C15 119.0(6)
C11 C10 In1 120.1(5)
C15 C10 In1 120.9(4)
C24 C25 C20 119.6(7)
C24 C25 C28 118.4(7)
C20 C25 C28 122.0(7)
C12 C11 C10 119.5(7)
C12 C11 C20 119.6(6)
C10 C11 C20 120.9(6)
C13 C12 C11 121.5(7)
C94 C95 C90 118.8(7)
C94 C95 C98 119.1(7)
C90 C95 C98 122.1(7)
C54 C55 C50 120.0(8)
C54 C55 C58 118.6(8)
C50 C55 C58 121.4(7)
C72 C71 C70 119.6(7)
C72 C71 C80 120.4(7)
C70 C71 C80 120.0(6)
C32 C31 C30 117.5(8)
C32 C31 C36 121.2(8)
C30 C31 C36 121.3(7)
C13 C14 C15 120.0(7)
C82 C81 C80 117.5(10)
C82 C81 C86 120.3(10)
C80 C81 C86 122.2(9)
C75 C70 C71 120.7(6)
C75 C70 In3 119.0(5)
C71 C70 In3 120.3(5)
C35 C30 C31 121.0(7)
C35 C30 C15 119.9(7)
C31 C30 C15 119.1(7)
C52 C51 C50 120.4(7)
C52 C51 C56 120.4(8)
C50 C51 C56 119.2(8)
C93 C92 C91 122.1(8)
C61 C60 C65 120.1(9)
C61 C60 C45 121.9(7)
C65 C60 C45 117.9(8)
C90 C91 C92 118.4(7)
C90 C91 C96 121.9(8)
C92 C91 C96 119.6(8)
C91 C90 C95 120.4(7)
C91 C90 C75 119.3(7)
C95 C90 C75 120.3(7)
C55 C50 C51 118.8(7)
C55 C50 C41 118.7(7)
C51 C50 C41 122.6(7)
C45 C40 C41 119.8(7)
C45 C40 In2 119.5(6)
C41 C40 In2 120.7(5)
C25 C24 C23 121.4(8)
C85 C80 C81 120.9(8)
C85 C80 C71 119.1(8)
C81 C80 C71 120.0(8)
C62 C61 C60 119.3(9)
C62 C61 C66 118.2(9)
C60 C61 C66 122.4(8)
C92 C93 C94 118.7(7)
C92 C93 C97 119.7(8)
C94 C93 C97 121.6(8)
C44 C45 C40 118.6(9)
C44 C45 C60 121.9(8)
C40 C45 C60 119.1(7)
C71 C72 C73 119.5(8)
C95 C94 C93 121.5(8)
C53 C54 C55 120.1(8)
C51 C52 C53 120.8(8)
C42 C41 C40 119.0(8)
C42 C41 C50 121.5(8)
C40 C41 C50 119.4(6)
C33 C32 C31 123.8(8)
C23 C22 C21 122.9(8)
C12 C13 C14 120.2(7)
C84 C85 C80 118.0(10)
C84 C85 C88 120.6(10)
C80 C85 C88 121.3(9)
C84 C83 C82 117.6(9)
C84 C83 C87 125.4(15)
C82 C83 C87 117.0(15)
C70 C75 C74 119.3(7)
C70 C75 C90 120.6(6)
C74 C75 C90 119.9(7)
C30 C35 C34 118.0(8)
C30 C35 C38 121.6(7)
C34 C35 C38 120.3(8)
C64 C65 C60 119.3(10)
C64 C65 C68 120.0(10)
C60 C65 C68 120.5(10)
C74 C73 C72 120.8(8)
C81 C82 C83 121.5(10)
C44 C43 C42 121.0(9)
C73 C74 C75 120.2(8)
C64 C63 C62 118.8(10)
C64 C63 C67 117.2(13)
C62 C63 C67 124.0(13)
C43 C42 C41 119.7(9)
C63 C64 C65 121.6(10)
C22 C23 C24 117.4(8)
C22 C23 C27 122.2(8)
C24 C23 C27 120.3(9)
C61 C62 C63 120.8(10)
C43 C44 C45 121.8(9)
C83 C84 C85 124.4(11)
C33 C34 C35 122.8(9)
C54 C53 C52 120.0(8)
C54 C53 C57 119.5(8)
C52 C53 C57 120.5(8)

loop_
_geom_bond_atom_site_label_1
_geom_bond_atom_site_label_2
_geom_bond_distance
C86 C81 1.476(16)
In1 O3 2.138(5)
In1 O2 2.142(5)
In1 C10 2.163(6)
In1 O4 2.200(5)
In1 O1 2.210(5)
In2 O1 2.093(5)
In2 O2 2.107(5)
In2 C40 2.123(7)
In2 Cl1 2.455(2)
In3 O4 2.100(5)
In3 O3 2.115(5)
In3 C70 2.142(7)
In3 Cl2 2.521(3)
C33 C32 1.365(13)
C33 C34 1.383(14)
C33 C37 1.488(11)
C15 C14 1.389(10)
C15 C10 1.403(10)
C15 C30 1.504(9)
C20 C21 1.402(10)
C20 C25 1.407(10)
C20 C11 1.485(10)
C21 C22 1.389(11)
C21 C26 1.486(11)
C10 C11 1.405(9)
C25 C24 1.394(12)
C25 C28 1.519(11)
C11 C12 1.368(10)
C12 C13 1.366(11)
C95 C94 1.391(10)
C95 C90 1.407(10)
C95 C98 1.504(11)
C55 C54 1.393(11)
C55 C50 1.401(11)
C55 C58 1.521(12)
C71 C72 1.374(11)
C71 C70 1.402(10)
C71 C80 1.516(11)
C31 C32 1.398(11)
C31 C30 1.404(11)
C31 C36 1.521(13)
C14 C13 1.378(10)
C81 C82 1.404(14)
C81 C80 1.400(12)
C70 C75 1.383(10)
C30 C35 1.384(11)
C51 C52 1.358(12)
C51 C50 1.419(11)
C51 C56 1.529(12)
C92 C93 1.366(12)
C92 C91 1.406(11)
C60 C61 1.391(12)
C60 C65 1.411(12)
C60 C45 1.486(12)
C91 C90 1.391(11)
C91 C96 1.517(12)
C90 C75 1.494(10)
C50 C41 1.479(11)
C40 C45 1.410(11)
C40 C41 1.414(12)
C24 C23 1.409(12)
C80 C85 1.403(13)
C61 C62 1.387(13)
C61 C66 1.496(12)
C93 C94 1.391(13)
C93 C97 1.509(11)
C45 C44 1.373(12)
C72 C73 1.393(13)
C38 C35 1.501(13)
C54 C53 1.387(12)
C52 C53 1.391(12)
C41 C42 1.403(11)
C22 C23 1.383(12)
C85 C84 1.362(14)
C85 C88 1.493(15)
C83 C84 1.346(18)
C83 C82 1.405(18)
C83 C87 1.518(14)
C75 C74 1.382(11)
C35 C34 1.407(11)
C57 C53 1.531(12)
C65 C64 1.392(16)
C65 C68 1.518(16)
C73 C74 1.378(12)
C43 C44 1.365(15)
C43 C42 1.373(14)
C63 C64 1.364(17)
C63 C62 1.423(15)
C63 C67 1.502(16)
C23 C27 1.510(12)
